data_7102341
loop_
_publ_author_name
'Layfield, Richard A'
'Garc\'ia, Felipe'
'Hannauer, Julien'
'Humphrey, Simon M'

_publ_section_title
;
 Ansa-tris(allyl) complexes of alkali metals: tripodal analogues of
 cyclopentadienyl and ansa-metallocene ligands.
;
_journal_issue 47
_journal_name_full 'Chemical communications (Cambridge, England)'
_journal_page_first 5081
_journal_page_last 5083
_journal_paper_doi 10.1039/b712285c
_journal_year 2007
_chemical_formula_moiety 'C37 H87 Li3 N6 Si4'
_chemical_formula_sum 'C37 H87 Li3 N6 Si4'
_chemical_formula_weight 749.31
_chemical_name_systematic
;
?
;
_space_group_IT_number 137
_symmetry_cell_setting tetragonal
_symmetry_space_group_name_Hall '-P 4ac 2a'
_symmetry_space_group_name_H-M 'P 42/n m c :2'
_atom_sites_solution_hydrogens geom
_atom_sites_solution_primary direct
_atom_sites_solution_secondary difmap
_audit_creation_method SHELXL-97
_cell_angle_alpha 90.00
_cell_angle_beta 90.00
_cell_angle_gamma 90.00
_cell_formula_units_Z 8
_cell_length_a 33.6787(3)
_cell_length_b 33.6787(3)
_cell_length_c 11.17300(10)
_cell_measurement_reflns_used 93908
_cell_measurement_temperature 180(2)
_cell_measurement_theta_max 25.03
_cell_measurement_theta_min 1.02
_cell_volume 12673.0(2)
_computing_cell_refinement 'HKL Scalepack (Otwinowski & Minor 1997)'
_computing_data_reduction
;
HKL Denzo and Scalepack (Otwinowski & Minor 1997)
;
_computing_publication_material 'SHELXL-97 (Sheldrick 1997)'
_computing_structure_refinement 'SHELXL-97 (Sheldrick 1997)'
_computing_structure_solution 'SIR-92 (Altomare et al. 1994)'
_diffrn_ambient_temperature 180(2)
_diffrn_measured_fraction_theta_full 0.989
_diffrn_measured_fraction_theta_max 0.989
_diffrn_measurement_device_type 'Nonius Kappa CCD'
_diffrn_measurement_method 'Thin slice \w and \f scans'
_diffrn_radiation_source 'fine-focus sealed tube'
_diffrn_radiation_type MoK\a
_diffrn_radiation_wavelength 0.71073
_diffrn_reflns_av_R_equivalents 0.0579
_diffrn_reflns_av_sigmaI/netI 0.0331
_diffrn_reflns_limit_h_max 35
_diffrn_reflns_limit_h_min -40
_diffrn_reflns_limit_k_max 40
_diffrn_reflns_limit_k_min -29
_diffrn_reflns_limit_l_max 13
_diffrn_reflns_limit_l_min -13
_diffrn_reflns_number 54441
_diffrn_reflns_theta_full 25.00
_diffrn_reflns_theta_max 25.00
_diffrn_reflns_theta_min 3.53
_exptl_absorpt_coefficient_mu 0.116
_exptl_absorpt_correction_T_max 0.977
_exptl_absorpt_correction_T_min 0.855
_exptl_absorpt_correction_type multi-scan
_exptl_crystal_colour colorless
_exptl_crystal_density_diffrn 0.779
_exptl_crystal_density_method 'not measured'
_exptl_crystal_description 'square rod'
_exptl_crystal_F_000 3280
_exptl_crystal_size_max 0.37
_exptl_crystal_size_mid 0.14
_exptl_crystal_size_min 0.14
_refine_diff_density_max 0.516
_refine_diff_density_min -0.275
_refine_diff_density_rms 0.058
_refine_ls_extinction_method none
_refine_ls_goodness_of_fit_ref 1.103
_refine_ls_hydrogen_treatment mixed
_refine_ls_matrix_type full
_refine_ls_number_parameters 268
_refine_ls_number_reflns 5735
_refine_ls_number_restraints 0
_refine_ls_restrained_S_all 1.103
_refine_ls_R_factor_all 0.1126
_refine_ls_R_factor_gt 0.0901
_refine_ls_shift/su_max 0.001
_refine_ls_shift/su_mean 0.000
_refine_ls_structure_factor_coef Fsqd
_refine_ls_weighting_details 'calc w=1/[\s^2^(Fo^2^)+(0.1108P)^2^+12.4581P] where P=(Fo^2^+2Fc^2^)/3'
_refine_ls_weighting_scheme calc
_refine_ls_wR_factor_gt 0.2287
_refine_ls_wR_factor_ref 0.2419
_reflns_number_gt 4518
_reflns_number_total 5735
_reflns_threshold_expression >2sigma(I)
_cod_data_source_file b712285c.txt
_cod_data_source_block lf0703
_cod_depositor_comments
;
The following automatic conversions were performed:
'_symmetry_cell_setting' value 'Tetragonal' changed to 'tetragonal'
according to '/home/saulius/struct/CIF-dictionaries/cif_core.dic'
dictionary named 'cif_core.dic' version 2.4.1 from 2010-06-29.

Automatic conversion script
Id: cif_fix_enum 1527 2010-12-29 10:47:43Z saulius 
;
_cod_original_sg_symbol_H-M P4(2)/nmc
_cod_database_code 7102341

loop_
_symmetry_equiv_pos_as_xyz
'x, y, z'
'-x+1/2, -y+1/2, z'
'-y+1/2, x, z+1/2'
'y, -x+1/2, z+1/2'
'-x, y+1/2, -z'
'x+1/2, -y, -z'
'y+1/2, x+1/2, -z+1/2'
'-y, -x, -z+1/2'
'-x, -y, -z'
'x-1/2, y-1/2, -z'
'y-1/2, -x, -z-1/2'
'-y, x-1/2, -z-1/2'
'x, -y-1/2, z'
'-x-1/2, y, z'
'-y-1/2, -x-1/2, z-1/2'
'y, x, z-1/2'

loop_
_atom_site_label
_atom_site_type_symbol
_atom_site_fract_x
_atom_site_fract_y
_atom_site_fract_z
_atom_site_U_iso_or_equiv
_atom_site_adp_type
_atom_site_occupancy
_atom_site_symmetry_multiplicity
_atom_site_calc_flag
_atom_site_refinement_flags
_atom_site_disorder_assembly
_atom_site_disorder_group
Si1 Si 0.2500 0.48954(4) -0.17485(10) 0.0376(3) Uani 1 2 d S . .
Si2 Si 0.10211(3) 0.51514(3) 0.08048(9) 0.0485(3) Uani 1 1 d . . .
Si3 Si 0.2500 0.34304(5) -0.30468(19) 0.0788(6) Uani 1 2 d S . .
Li1 Li 0.18354(16) 0.46715(19) -0.2887(5) 0.0537(14) Uani 1 1 d . A .
Li2 Li 0.2500 0.4720(3) 0.0545(7) 0.062(2) Uani 1 2 d S . .
N1 N 0.13837(10) 0.42801(12) -0.3383(4) 0.0835(11) Uani 1 1 d . . .
N2 N 0.14619(9) 0.51303(11) -0.3658(3) 0.0714(10) Uani 1 1 d . . .
N3 N 0.2500 0.5120(2) 0.2067(4) 0.0940(19) Uani 1 2 d S . .
N4 N 0.2500 0.4264(2) 0.1714(6) 0.106(2) Uani 1 2 d S . .
C1 C 0.2500 0.54557(15) -0.1819(5) 0.0606(13) Uani 1 2 d S . .
H1A H 0.2704 0.5544 -0.1477 0.091 Uiso 0.50 1 calc PR A .
H1B H 0.2500 0.5538 -0.2642 0.091 Uiso 1 2 d SR . .
C2 C 0.20488(9) 0.47280(10) -0.0950(3) 0.0390(7) Uani 1 1 d . A .
H2 H 0.2021(10) 0.4456(11) -0.092(3) 0.048(9) Uiso 1 1 d . . .
C3 C 0.17441(8) 0.49568(10) -0.0413(3) 0.0395(7) Uani 1 1 d . . .
H3 H 0.1776(9) 0.5265(10) -0.049(3) 0.046(9) Uiso 1 1 d . . .
C4 C 0.14080(9) 0.48353(10) 0.0198(3) 0.0445(7) Uani 1 1 d . A .
H4 H 0.1367(10) 0.4582(10) 0.031(3) 0.048(10) Uiso 1 1 d . . .
C5 C 0.05385(11) 0.50956(13) -0.0014(4) 0.0697(11) Uani 1 1 d . . .
H5A H 0.0578 0.5159 -0.0862 0.105 Uiso 1 1 calc R . .
H5B H 0.0342 0.5277 0.0330 0.105 Uiso 1 1 calc R . .
H5C H 0.0444 0.4822 0.0063 0.105 Uiso 1 1 calc R . .
C6 C 0.11588(13) 0.56897(12) 0.0731(4) 0.0769(12) Uani 1 1 d . . .
H6A H 0.1410 0.5732 0.1155 0.115 Uiso 1 1 calc R . .
H6B H 0.0950 0.5849 0.1107 0.115 Uiso 1 1 calc R . .
H6C H 0.1189 0.5770 -0.0108 0.115 Uiso 1 1 calc R . .
C7 C 0.09176(13) 0.50261(14) 0.2413(4) 0.0751(12) Uani 1 1 d . . .
H7A H 0.1163 0.5052 0.2880 0.113 Uiso 1 1 calc R . .
H7B H 0.0820 0.4753 0.2468 0.113 Uiso 1 1 calc R . .
H7C H 0.0717 0.5208 0.2730 0.113 Uiso 1 1 calc R . .
C8 C 0.2500 0.46865(15) -0.3287(4) 0.0435(11) Uani 1 2 d S . .
H8 H 0.2500 0.4812(16) -0.392(5) 0.059(16) Uiso 1 2 d S . .
C9 C 0.2500 0.42778(16) -0.3519(4) 0.0469(12) Uani 1 2 d S . .
H9 H 0.2500 0.4215(13) -0.423(4) 0.041(13) Uiso 1 2 d S . .
C10 C 0.2500 0.39593(15) -0.2738(5) 0.0502(12) Uani 1 2 d S . .
H10 H 0.2500 0.4013(12) -0.200(4) 0.032(11) Uiso 1 2 d S . .
C11 C 0.2066(2) 0.31791(17) -0.2341(8) 0.152(3) Uani 1 1 d . . .
H11A H 0.2071 0.3225 -0.1475 0.228 Uiso 1 1 calc R A .
H11B H 0.2080 0.2893 -0.2499 0.228 Uiso 1 1 calc R . .
H11C H 0.1820 0.3287 -0.2676 0.228 Uiso 1 1 calc R . .
C12 C 0.2500 0.3341(3) -0.4711(9) 0.156(4) Uani 1 2 d S . .
H12A H 0.2703 0.3444 -0.5016 0.234 Uiso 0.50 1 calc PR A .
H12B H 0.2500 0.3061 -0.4874 0.234 Uiso 1 2 d SR . .
C13 C 0.10599(18) 0.4540(2) -0.3736(10) 0.187(4) Uani 1 1 d . . .
H13A H 0.0908 0.4402 -0.4369 0.281 Uiso 1 1 calc R . .
H13B H 0.0881 0.4567 -0.3037 0.281 Uiso 1 1 calc R . .
C14 C 0.11330(19) 0.4888(2) -0.4112(8) 0.151(3) Uani 1 1 d . . .
H14A H 0.0888 0.5045 -0.3989 0.227 Uiso 1 1 calc R . .
H14B H 0.1171 0.4866 -0.4988 0.227 Uiso 1 1 calc R . .
C15 C 0.12693(15) 0.40538(16) -0.2336(5) 0.0954(16) Uani 1 1 d . . .
H15A H 0.1059 0.3866 -0.2552 0.143 Uiso 1 1 calc R . .
H15B H 0.1171 0.4235 -0.1716 0.143 Uiso 1 1 calc R . .
H15C H 0.1500 0.3908 -0.2032 0.143 Uiso 1 1 calc R . .
C16 C 0.14924(18) 0.3997(2) -0.4334(5) 0.117(2) Uani 1 1 d . . .
H16A H 0.1265 0.3825 -0.4509 0.176 Uiso 1 1 calc R . .
H16B H 0.1717 0.3835 -0.4067 0.176 Uiso 1 1 calc R . .
H16C H 0.1567 0.4143 -0.5058 0.176 Uiso 1 1 calc R . .
C17 C 0.16622(17) 0.5329(2) -0.4650(5) 0.127(3) Uani 1 1 d . . .
H17A H 0.1487 0.5532 -0.4988 0.191 Uiso 1 1 calc R . .
H17B H 0.1728 0.5133 -0.5268 0.191 Uiso 1 1 calc R . .
H17C H 0.1906 0.5454 -0.4359 0.191 Uiso 1 1 calc R . .
C18 C 0.13303(15) 0.54375(16) -0.2825(4) 0.0937(17) Uani 1 1 d . . .
H18A H 0.1164 0.5630 -0.3250 0.141 Uiso 1 1 calc R . .
H18B H 0.1562 0.5574 -0.2490 0.141 Uiso 1 1 calc R . .
H18C H 0.1177 0.5315 -0.2177 0.141 Uiso 1 1 calc R . .
C19 C 0.2328(4) 0.4471(5) 0.2830(9) 0.138(6) Uani 0.50 1 d P A -1
C20 C 0.2500 0.4824(5) 0.3031(8) 0.177(6) Uani 1 2 d S . .
C21 C 0.2844(3) 0.4018(3) 0.1600(10) 0.233(6) Uani 1 1 d . . .
H21A H 0.2829 0.3800 0.2178 0.350 Uiso 1 1 calc R A .
H21B H 0.3082 0.4177 0.1755 0.350 Uiso 1 1 calc R . .
H21C H 0.2856 0.3910 0.0787 0.350 Uiso 1 1 calc R . .
C22 C 0.28518(16) 0.5375(2) 0.2115(6) 0.130(3) Uani 1 1 d . . .
H22A H 0.2833 0.5552 0.2809 0.195 Uiso 1 1 calc R A .
H22B H 0.2868 0.5534 0.1382 0.195 Uiso 1 1 calc R . .
H22C H 0.3090 0.5210 0.2186 0.195 Uiso 1 1 calc R . .

loop_
_atom_site_aniso_label
_atom_site_aniso_U_11
_atom_site_aniso_U_22
_atom_site_aniso_U_33
_atom_site_aniso_U_23
_atom_site_aniso_U_13
_atom_site_aniso_U_12
Si1 0.0298(6) 0.0483(7) 0.0347(6) 0.0065(5) 0.000 0.000
Si2 0.0375(5) 0.0539(6) 0.0543(6) 0.0011(4) 0.0059(4) 0.0103(4)
Si3 0.0752(11) 0.0568(10) 0.1043(14) -0.0108(9) 0.000 0.000
Li1 0.035(3) 0.076(4) 0.050(3) 0.009(3) -0.006(2) -0.001(3)
Li2 0.051(5) 0.092(7) 0.043(4) 0.018(4) 0.000 0.000
N1 0.052(2) 0.097(3) 0.102(3) 0.010(2) -0.0316(19) -0.0111(19)
N2 0.0529(19) 0.100(3) 0.062(2) 0.0200(19) -0.0054(16) 0.0217(18)
N3 0.062(3) 0.166(6) 0.054(3) -0.027(3) 0.000 0.000
N4 0.074(4) 0.140(6) 0.104(5) 0.070(4) 0.000 0.000
C1 0.058(3) 0.050(3) 0.074(3) 0.017(3) 0.000 0.000
C2 0.0318(15) 0.0476(18) 0.0376(16) 0.0052(14) -0.0011(12) 0.0021(13)
C3 0.0338(16) 0.0495(18) 0.0351(15) 0.0038(13) -0.0027(12) 0.0043(13)
C4 0.0358(16) 0.0462(19) 0.0516(19) 0.0016(15) 0.0048(14) 0.0054(13)
C5 0.043(2) 0.081(3) 0.085(3) -0.001(2) -0.0027(19) 0.0159(18)
C6 0.068(3) 0.059(2) 0.104(3) -0.004(2) 0.009(2) 0.014(2)
C7 0.077(3) 0.089(3) 0.059(2) -0.001(2) 0.022(2) 0.024(2)
C8 0.040(2) 0.065(3) 0.026(2) 0.011(2) 0.000 0.000
C9 0.037(2) 0.074(4) 0.029(3) -0.006(2) 0.000 0.000
C10 0.053(3) 0.060(3) 0.037(3) -0.002(2) 0.000 0.000
C11 0.123(5) 0.073(4) 0.259(9) 0.028(5) 0.026(6) -0.024(3)
C12 0.214(12) 0.125(8) 0.130(8) -0.074(7) 0.000 0.000
C13 0.069(4) 0.138(6) 0.355(13) 0.083(7) -0.103(6) -0.020(4)
C14 0.087(4) 0.127(6) 0.240(9) 0.011(6) -0.105(5) 0.019(4)
C15 0.075(3) 0.102(4) 0.109(4) -0.016(3) -0.001(3) -0.026(3)
C16 0.096(4) 0.176(6) 0.079(3) -0.008(4) -0.024(3) -0.046(4)
C17 0.111(4) 0.195(7) 0.076(3) 0.068(4) 0.025(3) 0.071(4)
C18 0.091(3) 0.125(4) 0.066(3) 0.018(3) 0.000(2) 0.052(3)
C19 0.160(13) 0.211(14) 0.044(5) 0.020(7) 0.015(5) -0.103(11)
C20 0.251(17) 0.227(16) 0.053(5) 0.019(7) 0.000 0.000
C21 0.147(7) 0.248(11) 0.304(12) 0.211(10) 0.035(7) 0.084(7)
C22 0.071(3) 0.208(7) 0.112(4) -0.075(5) 0.003(3) -0.016(4)

loop_
_atom_type_symbol
_atom_type_description
_atom_type_scat_dispersion_real
_atom_type_scat_dispersion_imag
_atom_type_scat_source
C C 0.0033 0.0016 'International Tables Vol C Tables 4.2.6.8 and 6.1.1.4'
H H 0.0000 0.0000 'International Tables Vol C Tables 4.2.6.8 and 6.1.1.4'
Li Li -0.0003 0.0001 'International Tables Vol C Tables 4.2.6.8 and 6.1.1.4'
N N 0.0061 0.0033 'International Tables Vol C Tables 4.2.6.8 and 6.1.1.4'
Si Si 0.0817 0.0704 'International Tables Vol C Tables 4.2.6.8 and 6.1.1.4'

loop_
_geom_angle_atom_site_label_1
_geom_angle_atom_site_label_2
_geom_angle_atom_site_label_3
_geom_angle
_geom_angle_site_symmetry_1
_geom_angle_site_symmetry_3
C2 Si1 C2 110.42(19) 14_655 .
C2 Si1 C8 109.33(13) 14_655 .
C2 Si1 C8 109.33(13) . .
C2 Si1 C1 108.95(14) 14_655 .
C2 Si1 C1 108.95(14) . .
C8 Si1 C1 109.8(2) . .
C2 Si1 Li2 57.42(11) 14_655 .
C2 Si1 Li2 57.42(11) . .
C8 Si1 Li2 144.8(3) . .
C1 Si1 Li2 105.4(3) . .
C2 Si1 Li1 145.92(18) 14_655 .
C2 Si1 Li1 57.17(15) . .
C8 Si1 Li1 56.96(13) . .
C1 Si1 Li1 105.13(17) . .
Li2 Si1 Li1 113.50(16) . .
C2 Si1 Li1 57.17(15) 14_655 14_655
C2 Si1 Li1 145.92(18) . 14_655
C8 Si1 Li1 56.96(13) . 14_655
C1 Si1 Li1 105.13(17) . 14_655
Li2 Si1 Li1 113.50(16) . 14_655
Li1 Si1 Li1 113.1(3) . 14_655
C4 Si2 C6 111.94(18) . .
C4 Si2 C5 112.45(17) . .
C6 Si2 C5 106.9(2) . .
C4 Si2 C7 111.03(17) . .
C6 Si2 C7 107.8(2) . .
C5 Si2 C7 106.5(2) . .
C10 Si3 C11 111.4(2) . 14_655
C10 Si3 C11 111.4(2) . .
C11 Si3 C11 103.2(5) 14_655 .
C10 Si3 C12 110.2(4) . .
C11 Si3 C12 110.2(3) 14_655 .
C11 Si3 C12 110.2(3) . .
N1 Li1 N2 85.5(2) . .
N1 Li1 C8 132.6(4) . .
N2 Li1 C8 118.3(3) . .
N1 Li1 C2 122.2(3) . .
N2 Li1 C2 119.9(3) . .
C8 Li1 C2 82.9(2) . .
N1 Li1 Si1 155.7(3) . .
N2 Li1 Si1 118.1(3) . .
C8 Li1 Si1 43.01(15) . .
C2 Li1 Si1 42.80(12) . .
N1 Li1 C9 103.0(3) . .
N2 Li1 C9 136.6(3) . .
C8 Li1 C9 31.31(17) . .
C2 Li1 C9 91.6(2) . .
Si1 Li1 C9 64.53(15) . .
N4 Li2 N3 88.0(4) . .
N4 Li2 C2 119.2(4) . .
N3 Li2 C2 124.9(4) . .
N4 Li2 C2 119.2(4) . 14_655
N3 Li2 C2 124.9(4) . 14_655
C2 Li2 C2 84.6(3) . 14_655
N4 Li2 Si1 143.4(5) . .
N3 Li2 Si1 128.7(5) . .
C2 Li2 Si1 43.67(16) . .
C2 Li2 Si1 43.67(16) 14_655 .
N4 Li2 C19 33.5(4) . 14_655
N3 Li2 C19 57.4(4) . 14_655
C2 Li2 C19 146.3(4) . 14_655
C2 Li2 C19 123.3(3) 14_655 14_655
Si1 Li2 C19 166.8(3) . 14_655
N4 Li2 C19 33.5(4) . .
N3 Li2 C19 57.4(4) . .
C2 Li2 C19 123.3(3) . .
C2 Li2 C19 146.3(4) 14_655 .
Si1 Li2 C19 166.8(3) . .
C19 Li2 C19 24.3(6) 14_655 .
C15 N1 C13 109.7(5) . .
C15 N1 C16 107.9(4) . .
C13 N1 C16 112.4(6) . .
C15 N1 Li1 108.1(3) . .
C13 N1 Li1 103.8(4) . .
C16 N1 Li1 114.8(3) . .
C17 N2 C18 107.5(4) . .
C17 N2 C14 110.0(5) . .
C18 N2 C14 112.7(5) . .
C17 N2 Li1 111.1(3) . .
C18 N2 Li1 115.3(3) . .
C14 N2 Li1 100.3(4) . .
C22 N3 C22 108.0(8) . 14_655
C22 N3 C20 111.8(5) . .
C22 N3 C20 111.8(5) 14_655 .
C22 N3 Li2 113.1(3) . .
C22 N3 Li2 113.1(3) 14_655 .
C20 N3 Li2 98.8(7) . .
C21 N4 C21 108.3(11) 14_655 .
C21 N4 C19 91.7(7) 14_655 .
C21 N4 C19 129.7(8) . .
C21 N4 C19 129.7(8) 14_655 14_655
C21 N4 C19 91.7(7) . 14_655
C19 N4 C19 44.1(10) . 14_655
C21 N4 Li2 112.5(4) 14_655 .
C21 N4 Li2 112.5(4) . .
C19 N4 Li2 100.3(7) . .
C19 N4 Li2 100.3(7) 14_655 .
Si1 C1 H1A 109.5 . .
Si1 C1 H1B 109.1 . .
H1A C1 H1B 109.6 . .
C3 C2 Si1 129.3(3) . .
C3 C2 Li2 100.4(3) . .
Si1 C2 Li2 78.91(18) . .
C3 C2 Li1 102.6(2) . .
Si1 C2 Li1 80.03(18) . .
Li2 C2 Li1 155.5(3) . .
C3 C2 H2 117(2) . .
Si1 C2 H2 114(2) . .
Li2 C2 H2 92(2) . .
Li1 C2 H2 86(2) . .
C4 C3 C2 129.8(3) . .
C4 C3 H3 114.8(17) . .
C2 C3 H3 115.4(17) . .
C3 C4 Si2 126.8(3) . .
C3 C4 H4 119(2) . .
Si2 C4 H4 114(2) . .
Si2 C5 H5A 109.5 . .
Si2 C5 H5B 109.5 . .
H5A C5 H5B 109.5 . .
Si2 C5 H5C 109.5 . .
H5A C5 H5C 109.5 . .
H5B C5 H5C 109.5 . .
Si2 C6 H6A 109.5 . .
Si2 C6 H6B 109.5 . .
H6A C6 H6B 109.5 . .
Si2 C6 H6C 109.5 . .
H6A C6 H6C 109.5 . .
H6B C6 H6C 109.5 . .
Si2 C7 H7A 109.5 . .
Si2 C7 H7B 109.5 . .
H7A C7 H7B 109.5 . .
Si2 C7 H7C 109.5 . .
H7A C7 H7C 109.5 . .
H7B C7 H7C 109.5 . .
C9 C8 Si1 122.9(4) . .
C9 C8 Li1 90.8(2) . 14_655
Si1 C8 Li1 80.04(19) . 14_655
C9 C8 Li1 90.8(2) . .
Si1 C8 Li1 80.04(19) . .
Li1 C8 Li1 157.2(4) 14_655 .
C9 C8 H8 110(4) . .
Si1 C8 H8 127(4) . .
Li1 C8 H8 100.3(4) 14_655 .
Li1 C8 H8 100.3(4) . .
C10 C9 C8 130.2(5) . .
C10 C9 Li1 102.5(2) . 14_655
C8 C9 Li1 57.87(17) . 14_655
C10 C9 Li1 102.5(2) . .
C8 C9 Li1 57.87(17) . .
Li1 C9 Li1 112.2(3) 14_655 .
C10 C9 H9 114(3) . .
C8 C9 H9 115(3) . .
Li1 C9 H9 112.2(14) 14_655 .
Li1 C9 H9 112.2(14) . .
C9 C10 Si3 129.9(4) . .
C9 C10 H10 117(3) . .
Si3 C10 H10 113(3) . .
Si3 C11 H11A 109.5 . .
Si3 C11 H11B 109.5 . .
H11A C11 H11B 109.5 . .
Si3 C11 H11C 109.5 . .
H11A C11 H11C 109.5 . .
H11B C11 H11C 109.5 . .
Si3 C12 H12A 109.5 . .
Si3 C12 H12B 110.1 . .
H12A C12 H12B 109.3 . .
C14 C13 N1 120.1(6) . .
C14 C13 H13A 107.3 . .
N1 C13 H13A 107.3 . .
C14 C13 H13B 107.3 . .
N1 C13 H13B 107.3 . .
H13A C13 H13B 106.9 . .
C13 C14 N2 123.1(5) . .
C13 C14 H14A 106.6 . .
N2 C14 H14A 106.6 . .
C13 C14 H14B 106.6 . .
N2 C14 H14B 106.6 . .
H14A C14 H14B 106.5 . .
N1 C15 H15A 109.5 . .
N1 C15 H15B 109.5 . .
H15A C15 H15B 109.5 . .
N1 C15 H15C 109.5 . .
H15A C15 H15C 109.5 . .
H15B C15 H15C 109.5 . .
N1 C16 H16A 109.5 . .
N1 C16 H16B 109.5 . .
H16A C16 H16B 109.5 . .
N1 C16 H16C 109.5 . .
H16A C16 H16C 109.5 . .
H16B C16 H16C 109.5 . .
N2 C17 H17A 109.5 . .
N2 C17 H17B 109.5 . .
H17A C17 H17B 109.5 . .
N2 C17 H17C 109.5 . .
H17A C17 H17C 109.5 . .
H17B C17 H17C 109.5 . .
N2 C18 H18A 109.5 . .
N2 C18 H18B 109.5 . .
H18A C18 H18B 109.5 . .
N2 C18 H18C 109.5 . .
H18A C18 H18C 109.5 . .
H18B C18 H18C 109.5 . .
C20 C19 N4 112.0(8) . .
C20 C19 Li2 78.1(7) . .
N4 C19 Li2 46.2(4) . .
C19 C20 C19 51.2(15) 14_655 .
C19 C20 N3 118.6(9) 14_655 .
C19 C20 N3 118.6(9) . .
N4 C21 H21A 109.5 . .
N4 C21 H21B 109.5 . .
H21A C21 H21B 109.5 . .
N4 C21 H21C 109.5 . .
H21A C21 H21C 109.5 . .
H21B C21 H21C 109.5 . .
N3 C22 H22A 109.5 . .
N3 C22 H22B 109.5 . .
H22A C22 H22B 109.5 . .
N3 C22 H22C 109.5 . .
H22A C22 H22C 109.5 . .
H22B C22 H22C 109.5 . .

loop_
_geom_bond_atom_site_label_1
_geom_bond_atom_site_label_2
_geom_bond_distance
_geom_bond_site_symmetry_2
Si1 C2 1.851(3) 14_655
Si1 C2 1.851(3) .
Si1 C8 1.858(5) .
Si1 C1 1.888(5) .
Si1 Li2 2.630(8) .
Si1 Li1 2.682(5) .
Si1 Li1 2.682(5) 14_655
Si2 C4 1.814(3) .
Si2 C6 1.873(4) .
Si2 C5 1.875(4) .
Si2 C7 1.878(4) .
Si3 C10 1.815(5) .
Si3 C11 1.863(6) 14_655
Si3 C11 1.863(6) .
Si3 C12 1.884(9) .
Li1 N1 2.088(7) .
Li1 N2 2.171(7) .
Li1 C8 2.283(5) .
Li1 C2 2.289(6) .
Li1 C9 2.696(6) .
Li2 N4 2.017(10) .
Li2 N3 2.169(11) .
Li2 C2 2.258(7) .
Li2 C2 2.258(7) 14_655
Li2 C19 2.749(12) 14_655
Li2 C19 2.749(12) .
N1 C15 1.448(6) .
N1 C13 1.453(7) .
N1 C16 1.474(7) .
N2 C17 1.459(6) .
N2 C18 1.460(6) .
N2 C14 1.466(7) .
N3 C22 1.464(7) .
N3 C22 1.464(7) 14_655
N3 C20 1.468(13) .
N4 C21 1.428(9) 14_655
N4 C21 1.428(9) .
N4 C19 1.542(15) .
N4 C19 1.542(15) 14_655
C1 H1A 0.8400 .
C1 H1B 0.9600 .
C2 C3 1.416(4) .
C2 H2 0.92(3) .
C3 C4 1.384(4) .
C3 H3 1.05(3) .
C4 H4 0.87(3) .
C5 H5A 0.9800 .
C5 H5B 0.9800 .
C5 H5C 0.9800 .
C6 H6A 0.9800 .
C6 H6B 0.9800 .
C6 H6C 0.9800 .
C7 H7A 0.9800 .
C7 H7B 0.9800 .
C7 H7C 0.9800 .
C8 C9 1.401(7) .
C8 Li1 2.283(5) 14_655
C8 H8 0.82(6) .
C9 C10 1.383(7) .
C9 Li1 2.696(6) 14_655
C9 H9 0.83(5) .
C10 H10 0.84(4) .
C11 H11A 0.9800 .
C11 H11B 0.9800 .
C11 H11C 0.9800 .
C12 H12A 0.8400 .
C12 H12B 0.9583 .
C13 C14 1.268(9) .
C13 H13A 0.9900 .
C13 H13B 0.9900 .
C14 H14A 0.9900 .
C14 H14B 0.9900 .
C15 H15A 0.9800 .
C15 H15B 0.9800 .
C15 H15C 0.9800 .
C16 H16A 0.9800 .
C16 H16B 0.9800 .
C16 H16C 0.9800 .
C17 H17A 0.9800 .
C17 H17B 0.9800 .
C17 H17C 0.9800 .
C18 H18A 0.9800 .
C18 H18B 0.9800 .
C18 H18C 0.9800 .
C19 C20 1.340(16) .
C20 C19 1.340(16) 14_655
C21 H21A 0.9800 .
C21 H21B 0.9800 .
C21 H21C 0.9800 .
C22 H22A 0.9800 .
C22 H22B 0.9800 .
C22 H22C 0.9800 .
